data_4023128
loop_
_publ_author_name
'Brendan J. Liddle'
'James R. Gardinier'

_publ_section_title
;
 A Practical Synthesis of Tris(pyrazolyl)methylaryls
;
_journal_name_full 'Journal of Organic Chemistry'
_journal_page_first 9794
_journal_page_last 9797
_journal_paper_doi 10.1021/jo701924w
_journal_volume 72
_journal_year 2007
_chemical_formula_sum 'C16 H15 N7'
_chemical_formula_weight 305.35
_chemical_name_systematic
; 
 ? 
;
_space_group_IT_number 2
_symmetry_cell_setting triclinic
_symmetry_space_group_name_Hall '-P 1'
_symmetry_space_group_name_H-M 'P -1'
_atom_sites_solution_hydrogens difmap
_atom_sites_solution_primary direct
_atom_sites_solution_secondary difmap
_audit_creation_method SHELXL-97
_cell_angle_alpha 71.7240(10)
_cell_angle_beta 88.5350(10)
_cell_angle_gamma 85.6060(10)
_cell_formula_units_Z 4
_cell_length_a 9.32330(10)
_cell_length_b 12.39170(10)
_cell_length_c 13.56350(10)
_cell_measurement_reflns_used 8458
_cell_measurement_temperature 100(2)
_cell_measurement_theta_max 66
_cell_measurement_theta_min 3
_cell_volume 1483.59(2)
_computing_cell_refinement 'SAINT v7.23A (Bruker, 2005)'
_computing_data_collection 'APEX2 v2.0-2 (Bruker, 2005)'
_computing_data_reduction 'SADABS-2004/1 (Bruker, 2005)'
_computing_molecular_graphics 'XP v5.1 (Bruker, 1998)'
_computing_publication_material 'XCIF v6.12 (Bruker, 2001)'
_computing_structure_refinement 'SHELXL-97 v.97-2 (Sheldrick, 1993-1997)'
_computing_structure_solution 'XS/SHELXTL v6.12 (Bruker, 2001)'
_diffrn_ambient_temperature 100(2)
_diffrn_measured_fraction_theta_full 0.924
_diffrn_measured_fraction_theta_max 0.924
_diffrn_measurement_device_type 'Bruker APEX2 CCD detector'
_diffrn_measurement_method '\w scans'
_diffrn_radiation_monochromator graphite
_diffrn_radiation_source 'fine-focus sealed tube'
_diffrn_radiation_type CuK\a
_diffrn_radiation_wavelength 1.54178
_diffrn_reflns_av_R_equivalents 0.0163
_diffrn_reflns_av_sigmaI/netI 0.0150
_diffrn_reflns_limit_h_max 10
_diffrn_reflns_limit_h_min -10
_diffrn_reflns_limit_k_max 14
_diffrn_reflns_limit_k_min -13
_diffrn_reflns_limit_l_max 16
_diffrn_reflns_limit_l_min 0
_diffrn_reflns_number 12375
_diffrn_reflns_theta_full 66.95
_diffrn_reflns_theta_max 66.95
_diffrn_reflns_theta_min 3.43
_exptl_absorpt_coefficient_mu 0.717
_exptl_absorpt_correction_T_max 0.9063
_exptl_absorpt_correction_T_min 0.8083
_exptl_absorpt_correction_type multi-scan
_exptl_crystal_colour colorless
_exptl_crystal_density_diffrn 1.367
_exptl_crystal_density_method 'not measured'
_exptl_crystal_description block
_exptl_crystal_F_000 640
_exptl_crystal_size_max 0.31
_exptl_crystal_size_mid 0.17
_exptl_crystal_size_min 0.14
_refine_diff_density_max 0.220
_refine_diff_density_min -0.198
_refine_diff_density_rms 0.032
_refine_ls_extinction_coef 0.00228(19)
_refine_ls_extinction_expression Fc^*^=kFc[1+0.001xFc^2^\l^3^/sin(2\q)]^-1/4^
_refine_ls_extinction_method SHELXL
_refine_ls_goodness_of_fit_ref 1.031
_refine_ls_hydrogen_treatment refall
_refine_ls_matrix_type full
_refine_ls_number_parameters 536
_refine_ls_number_reflns 4881
_refine_ls_number_restraints 0
_refine_ls_restrained_S_all 1.031
_refine_ls_R_factor_all 0.0321
_refine_ls_R_factor_gt 0.0302
_refine_ls_shift/su_max 0.001
_refine_ls_shift/su_mean 0.000
_refine_ls_structure_factor_coef Fsqd
_refine_ls_weighting_details 'calc w=1/[\s^2^(Fo^2^)+(0.0373P)^2^+0.5792P] where P=(Fo^2^+2Fc^2^)/3'
_refine_ls_weighting_scheme calc
_refine_ls_wR_factor_gt 0.0751
_refine_ls_wR_factor_ref 0.0765
_reflns_number_gt 4593
_reflns_number_total 4881
_reflns_threshold_expression >2sigma(I)
_cod_data_source_file jo701924w-File002_1.cif
_cod_data_source_block pAnTpm
_cod_database_code 4023128

loop_
_symmetry_equiv_pos_as_xyz
'x, y, z'
'-x, -y, -z'

loop_
_atom_site_label
_atom_site_type_symbol
_atom_site_fract_x
_atom_site_fract_y
_atom_site_fract_z
_atom_site_U_iso_or_equiv
_atom_site_adp_type
_atom_site_occupancy
_atom_site_symmetry_multiplicity
_atom_site_calc_flag
N1 N 0.26275(11) 0.77853(8) 0.12150(8) 0.0194(2) Uani 1 1 d
N2 N 0.23298(12) 0.84094(10) 0.02079(8) 0.0308(3) Uani 1 1 d
N3 N 0.46733(10) 0.84015(8) 0.18407(7) 0.0186(2) Uani 1 1 d
N4 N 0.57780(11) 0.81860(9) 0.25239(8) 0.0229(2) Uani 1 1 d
N5 N 0.42728(10) 0.64306(8) 0.24072(7) 0.0189(2) Uani 1 1 d
N6 N 0.35504(12) 0.63644(9) 0.33099(8) 0.0255(2) Uani 1 1 d
N7 N 0.74581(13) 0.64554(10) -0.17174(9) 0.0260(3) Uani 1 1 d
C1 C 0.14280(14) 0.76808(12) 0.18116(11) 0.0279(3) Uani 1 1 d
C2 C 0.03105(15) 0.82247(13) 0.11763(11) 0.0323(3) Uani 1 1 d
C3 C 0.09236(14) 0.86628(12) 0.01975(11) 0.0278(3) Uani 1 1 d
C4 C 0.44244(14) 0.95343(11) 0.13358(10) 0.0217(3) Uani 1 1 d
C5 C 0.53632(14) 1.00880(11) 0.17272(10) 0.0250(3) Uani 1 1 d
C6 C 0.61771(14) 0.92187(11) 0.24573(10) 0.0248(3) Uani 1 1 d
C7 C 0.51073(13) 0.54539(10) 0.24834(10) 0.0198(3) Uani 1 1 d
C8 C 0.48862(14) 0.47198(11) 0.34531(10) 0.0232(3) Uani 1 1 d
C9 C 0.39149(14) 0.53236(11) 0.39303(10) 0.0239(3) Uani 1 1 d
C10 C 0.41525(12) 0.74701(10) 0.15198(9) 0.0184(3) Uani 1 1 d
C11 C 0.50193(12) 0.72821(10) 0.06171(9) 0.0178(2) Uani 1 1 d
C12 C 0.44749(13) 0.66345(11) 0.00553(9) 0.0215(3) Uani 1 1 d
C13 C 0.52576(14) 0.63973(11) -0.07328(10) 0.0224(3) Uani 1 1 d
C14 C 0.66350(13) 0.67712(10) -0.09793(9) 0.0202(3) Uani 1 1 d
C15 C 0.71792(13) 0.74212(10) -0.04156(9) 0.0200(3) Uani 1 1 d
C16 C 0.63762(13) 0.76753(10) 0.03687(9) 0.0187(3) Uani 1 1 d
H7NA H 0.6999(19) 0.6160(15) -0.2151(13) 0.040(4) Uiso 1 1 d
H7NB H 0.8195(19) 0.6887(14) -0.2011(13) 0.038(4) Uiso 1 1 d
H1 H 0.1490(17) 0.7267(13) 0.2532(13) 0.035(4) Uiso 1 1 d
H2 H -0.065(2) 0.8296(15) 0.1364(13) 0.045(5) Uiso 1 1 d
H3 H 0.0467(17) 0.9103(13) -0.0452(13) 0.033(4) Uiso 1 1 d
H4 H 0.3707(16) 0.9799(12) 0.0813(11) 0.024(4) Uiso 1 1 d
H5 H 0.5484(16) 1.0874(13) 0.1532(11) 0.028(4) Uiso 1 1 d
H6 H 0.6955(16) 0.9289(13) 0.2889(12) 0.029(4) Uiso 1 1 d
H7 H 0.5691(15) 0.5379(11) 0.1935(11) 0.018(3) Uiso 1 1 d
H8 H 0.5318(16) 0.3963(13) 0.3746(11) 0.029(4) Uiso 1 1 d
H9 H 0.3506(16) 0.5089(12) 0.4620(12) 0.028(4) Uiso 1 1 d
H12 H 0.3521(17) 0.6345(12) 0.0235(11) 0.027(4) Uiso 1 1 d
H13 H 0.4859(16) 0.5960(13) -0.1118(11) 0.027(4) Uiso 1 1 d
H15 H 0.8134(16) 0.7690(12) -0.0568(10) 0.022(3) Uiso 1 1 d
H16 H 0.6780(14) 0.8114(11) 0.0747(10) 0.019(3) Uiso 1 1 d
N1A N 0.73869(10) 0.21598(8) 0.38182(8) 0.0180(2) Uani 1 1 d
N2A N 0.64249(11) 0.20893(9) 0.31030(8) 0.0222(2) Uani 1 1 d
N3A N 0.95213(10) 0.14213(8) 0.32306(7) 0.0175(2) Uani 1 1 d
N4A N 1.06840(11) 0.15078(9) 0.25939(8) 0.0223(2) Uani 1 1 d
N5A N 0.88147(10) 0.33779(8) 0.24927(7) 0.0178(2) Uani 1 1 d
N6A N 0.91230(11) 0.44398(8) 0.24839(8) 0.0203(2) Uani 1 1 d
N7A N 1.20024(13) 0.37613(10) 0.63985(9) 0.0260(3) Uani 1 1 d
C1A C 0.68997(13) 0.17047(10) 0.48091(10) 0.0210(3) Uani 1 1 d
C2A C 0.55584(14) 0.13643(11) 0.47340(11) 0.0243(3) Uani 1 1 d
C3A C 0.53171(14) 0.16219(11) 0.36666(11) 0.0247(3) Uani 1 1 d
C4A C 0.92077(13) 0.03238(10) 0.36724(10) 0.0201(3) Uani 1 1 d
C5A C 1.01790(14) -0.03339(11) 0.32970(10) 0.0234(3) Uani 1 1 d
C6A C 1.10670(14) 0.04391(11) 0.26329(10) 0.0233(3) Uani 1 1 d
C7A C 0.84803(13) 0.33588(11) 0.15261(9) 0.0222(3) Uani 1 1 d
C8A C 0.85790(13) 0.44350(11) 0.08669(10) 0.0220(3) Uani 1 1 d
C9A C 0.89763(14) 0.50658(11) 0.14954(10) 0.0228(3) Uani 1 1 d
C10A C 0.88604(12) 0.24350(10) 0.34678(9) 0.0173(2) Uani 1 1 d
C11A C 0.96844(12) 0.27174(10) 0.42964(9) 0.0166(2) Uani 1 1 d
C12A C 0.90263(13) 0.34250(10) 0.48252(9) 0.0171(2) Uani 1 1 d
C13A C 0.97710(13) 0.37378(10) 0.55456(9) 0.0177(2) Uani 1 1 d
C14A C 1.12332(13) 0.33873(10) 0.57407(9) 0.0185(3) Uani 1 1 d
C15A C 1.18895(13) 0.26821(10) 0.52043(9) 0.0197(3) Uani 1 1 d
C16A C 1.11264(13) 0.23501(10) 0.44991(9) 0.0183(3) Uani 1 1 d
H7NC H 1.2804(19) 0.3365(14) 0.6672(12) 0.033(4) Uiso 1 1 d
H7ND H 1.1559(17) 0.4229(14) 0.6690(12) 0.031(4) Uiso 1 1 d
H1A H 0.7457(16) 0.1673(12) 0.5390(12) 0.025(4) Uiso 1 1 d
H2A H 0.4923(16) 0.1027(13) 0.5306(12) 0.029(4) Uiso 1 1 d
H3A H 0.4483(17) 0.1499(12) 0.3327(11) 0.029(4) Uiso 1 1 d
H4A H 0.8444(15) 0.0144(12) 0.4135(11) 0.021(3) Uiso 1 1 d
H5A H 1.0211(17) -0.1131(14) 0.3459(12) 0.034(4) Uiso 1 1 d
H6A H 1.1888(16) 0.0278(12) 0.2233(11) 0.027(4) Uiso 1 1 d
H7A H 0.8241(16) 0.2685(13) 0.1410(11) 0.028(4) Uiso 1 1 d
H8A H 0.8428(15) 0.4706(12) 0.0128(12) 0.026(4) Uiso 1 1 d
H9A H 0.9165(16) 0.5867(14) 0.1287(12) 0.031(4) Uiso 1 1 d
H12A H 0.8037(15) 0.3703(11) 0.4685(10) 0.016(3) Uiso 1 1 d
H13A H 0.9287(14) 0.4236(12) 0.5902(10) 0.019(3) Uiso 1 1 d
H15A H 1.2885(17) 0.2445(12) 0.5320(11) 0.026(4) Uiso 1 1 d
H16A H 1.1628(14) 0.1872(11) 0.4123(10) 0.019(3) Uiso 1 1 d

loop_
_atom_site_aniso_label
_atom_site_aniso_U_11
_atom_site_aniso_U_22
_atom_site_aniso_U_33
_atom_site_aniso_U_23
_atom_site_aniso_U_13
_atom_site_aniso_U_12
N1 0.0190(5) 0.0203(5) 0.0183(5) -0.0056(4) -0.0022(4) 0.0013(4)
N2 0.0262(6) 0.0390(7) 0.0211(6) -0.0020(5) -0.0051(5) 0.0054(5)
N3 0.0195(5) 0.0203(5) 0.0162(5) -0.0065(4) -0.0024(4) 0.0022(4)
N4 0.0237(5) 0.0253(6) 0.0200(5) -0.0078(5) -0.0061(4) 0.0016(4)
N5 0.0192(5) 0.0196(5) 0.0167(5) -0.0043(4) 0.0009(4) 0.0007(4)
N6 0.0259(6) 0.0282(6) 0.0187(5) -0.0037(5) 0.0039(4) 0.0042(4)
N7 0.0266(6) 0.0304(6) 0.0240(6) -0.0123(5) 0.0057(5) -0.0052(5)
C1 0.0212(7) 0.0347(8) 0.0246(7) -0.0054(6) 0.0016(5) -0.0006(5)
C2 0.0177(7) 0.0427(8) 0.0361(8) -0.0123(7) -0.0018(6) 0.0016(6)
C3 0.0254(7) 0.0292(7) 0.0288(7) -0.0100(6) -0.0100(6) 0.0062(5)
C4 0.0248(6) 0.0200(6) 0.0187(6) -0.0050(5) -0.0010(5) 0.0042(5)
C5 0.0333(7) 0.0198(7) 0.0228(6) -0.0080(6) 0.0017(5) -0.0018(5)
C6 0.0273(7) 0.0260(7) 0.0237(6) -0.0108(6) -0.0030(5) -0.0031(5)
C7 0.0188(6) 0.0208(6) 0.0219(6) -0.0098(5) -0.0019(5) 0.0005(5)
C8 0.0243(6) 0.0187(6) 0.0246(6) -0.0042(5) -0.0043(5) 0.0003(5)
C9 0.0232(6) 0.0261(7) 0.0182(6) -0.0014(5) 0.0003(5) 0.0002(5)
C10 0.0183(6) 0.0186(6) 0.0179(6) -0.0056(5) -0.0018(5) 0.0007(4)
C11 0.0184(6) 0.0182(6) 0.0153(6) -0.0037(5) -0.0020(5) 0.0019(4)
C12 0.0194(6) 0.0250(6) 0.0204(6) -0.0068(5) -0.0002(5) -0.0040(5)
C13 0.0253(7) 0.0232(6) 0.0200(6) -0.0081(5) -0.0016(5) -0.0038(5)
C14 0.0242(6) 0.0176(6) 0.0161(6) -0.0019(5) -0.0008(5) 0.0020(5)
C15 0.0172(6) 0.0204(6) 0.0200(6) -0.0029(5) 0.0007(5) -0.0019(5)
C16 0.0214(6) 0.0164(6) 0.0176(6) -0.0044(5) -0.0037(5) -0.0001(5)
N1A 0.0177(5) 0.0181(5) 0.0184(5) -0.0060(4) -0.0004(4) -0.0017(4)
N2A 0.0199(5) 0.0246(5) 0.0241(5) -0.0105(5) -0.0027(4) -0.0014(4)
N3A 0.0191(5) 0.0177(5) 0.0162(5) -0.0059(4) 0.0018(4) -0.0016(4)
N4A 0.0234(5) 0.0234(5) 0.0211(5) -0.0088(5) 0.0058(4) -0.0025(4)
N5A 0.0205(5) 0.0162(5) 0.0161(5) -0.0040(4) 0.0000(4) -0.0024(4)
N6A 0.0243(5) 0.0152(5) 0.0210(5) -0.0051(4) 0.0011(4) -0.0018(4)
N7A 0.0266(6) 0.0248(6) 0.0301(6) -0.0146(5) -0.0106(5) 0.0063(5)
C1A 0.0240(6) 0.0187(6) 0.0191(6) -0.0042(5) 0.0020(5) -0.0019(5)
C2A 0.0224(7) 0.0205(6) 0.0300(7) -0.0081(6) 0.0067(5) -0.0035(5)
C3A 0.0183(6) 0.0251(7) 0.0338(7) -0.0132(6) -0.0004(5) -0.0032(5)
C4A 0.0219(6) 0.0176(6) 0.0195(6) -0.0035(5) -0.0004(5) -0.0026(5)
C5A 0.0288(7) 0.0171(6) 0.0239(6) -0.0061(5) -0.0021(5) 0.0008(5)
C6A 0.0249(7) 0.0237(7) 0.0223(6) -0.0099(5) 0.0010(5) 0.0028(5)
C7A 0.0258(7) 0.0233(7) 0.0183(6) -0.0072(5) -0.0016(5) -0.0041(5)
C8A 0.0219(6) 0.0256(7) 0.0160(6) -0.0029(5) -0.0012(5) -0.0009(5)
C9A 0.0265(7) 0.0179(6) 0.0208(6) -0.0017(5) 0.0008(5) -0.0008(5)
C10A 0.0186(6) 0.0157(6) 0.0168(6) -0.0043(5) 0.0019(5) -0.0007(4)
C11A 0.0193(6) 0.0144(6) 0.0143(5) -0.0017(5) 0.0014(4) -0.0030(4)
C12A 0.0170(6) 0.0149(6) 0.0173(6) -0.0022(5) 0.0013(4) -0.0008(4)
C13A 0.0217(6) 0.0142(5) 0.0162(6) -0.0036(5) 0.0025(5) -0.0016(4)
C14A 0.0227(6) 0.0146(6) 0.0163(6) -0.0016(5) -0.0014(5) -0.0025(5)
C15A 0.0172(6) 0.0186(6) 0.0209(6) -0.0031(5) -0.0015(5) 0.0006(5)
C16A 0.0207(6) 0.0156(6) 0.0171(6) -0.0036(5) 0.0025(5) 0.0000(5)

loop_
_atom_type_symbol
_atom_type_description
_atom_type_scat_dispersion_real
_atom_type_scat_dispersion_imag
_atom_type_scat_source
C C 0.0181 0.0091 'International Tables Vol C Tables 4.2.6.8 and 6.1.1.4'
H H 0.0000 0.0000 'International Tables Vol C Tables 4.2.6.8 and 6.1.1.4'
N N 0.0311 0.0180 'International Tables Vol C Tables 4.2.6.8 and 6.1.1.4'

loop_
_geom_angle_atom_site_label_1
_geom_angle_atom_site_label_2
_geom_angle_atom_site_label_3
_geom_angle
C1 N1 N2 111.37(10)
C1 N1 C10 129.88(10)
N2 N1 C10 118.17(10)
C3 N2 N1 104.39(11)
N4 N3 C4 111.99(10)
N4 N3 C10 119.96(9)
C4 N3 C10 125.89(10)
C6 N4 N3 103.96(10)
C7 N5 N6 111.59(10)
C7 N5 C10 127.35(10)
N6 N5 C10 121.01(9)
C9 N6 N5 104.45(10)
C14 N7 H7NA 117.4(11)
C14 N7 H7NB 117.7(10)
H7NA N7 H7NB 115.0(15)
N1 C1 C2 107.10(12)
N1 C1 H1 119.8(10)
C2 C1 H1 133.1(10)
C1 C2 C3 105.15(12)
C1 C2 H2 127.0(11)
C3 C2 H2 127.8(11)
N2 C3 C2 111.96(12)
N2 C3 H3 118.8(9)
C2 C3 H3 129.2(9)
N3 C4 C5 107.13(11)
N3 C4 H4 120.6(9)
C5 C4 H4 132.3(9)
C4 C5 C6 104.68(11)
C4 C5 H5 128.4(9)
C6 C5 H5 126.8(9)
N4 C6 C5 112.19(11)
N4 C6 H6 119.6(9)
C5 C6 H6 128.2(9)
N5 C7 C8 106.79(11)
N5 C7 H7 121.7(8)
C8 C7 H7 131.5(8)
C7 C8 C9 105.09(11)
C7 C8 H8 127.2(9)
C9 C8 H8 127.7(9)
N6 C9 C8 112.04(11)
N6 C9 H9 118.4(9)
C8 C9 H9 129.6(9)
N5 C10 N3 108.16(9)
N5 C10 N1 110.23(9)
N3 C10 N1 107.30(9)
N5 C10 C11 109.40(9)
N3 C10 C11 111.72(9)
N1 C10 C11 110.00(9)
C16 C11 C12 118.57(11)
C16 C11 C10 122.15(11)
C12 C11 C10 119.17(10)
C13 C12 C11 120.94(11)
C13 C12 H12 120.2(8)
C11 C12 H12 118.8(8)
C12 C13 C14 121.08(12)
C12 C13 H13 119.8(9)
C14 C13 H13 119.1(9)
N7 C14 C13 120.71(12)
N7 C14 C15 121.31(11)
C13 C14 C15 117.89(11)
C16 C15 C14 120.87(11)
C16 C15 H15 119.5(8)
C14 C15 H15 119.7(8)
C11 C16 C15 120.62(11)
C11 C16 H16 120.3(8)
C15 C16 H16 119.1(8)
N2A N1A C1A 111.74(10)
N2A N1A C10A 118.14(9)
C1A N1A C10A 128.33(10)
C3A N2A N1A 104.24(10)
C4A N3A N4A 111.83(10)
C4A N3A C10A 127.26(10)
N4A N3A C10A 120.48(9)
C6A N4A N3A 104.30(10)
C7A N5A N6A 111.69(10)
C7A N5A C10A 128.17(10)
N6A N5A C10A 120.13(9)
C9A N6A N5A 103.90(10)
C14A N7A H7NC 118.7(10)
C14A N7A H7ND 118.0(10)
H7NC N7A H7ND 120.2(14)
N1A C1A C2A 106.71(11)
N1A C1A H1A 121.7(9)
C2A C1A H1A 131.6(9)
C1A C2A C3A 105.11(11)
C1A C2A H2A 126.4(9)
C3A C2A H2A 128.5(9)
N2A C3A C2A 112.15(11)
N2A C3A H3A 119.6(9)
C2A C3A H3A 128.2(9)
N3A C4A C5A 107.09(11)
N3A C4A H4A 120.6(9)
C5A C4A H4A 132.3(9)
C4A C5A C6A 104.79(11)
C4A C5A H5A 126.0(10)
C6A C5A H5A 129.2(10)
N4A C6A C5A 111.96(11)
N4A C6A H6A 119.9(9)
C5A C6A H6A 128.2(9)
C8A C7A N5A 106.99(11)
C8A C7A H7A 131.6(9)
N5A C7A H7A 121.4(9)
C7A C8A C9A 104.88(11)
C7A C8A H8A 128.0(9)
C9A C8A H8A 127.1(9)
N6A C9A C8A 112.54(11)
N6A C9A H9A 119.5(9)
C8A C9A H9A 128.0(9)
N5A C10A N1A 109.77(9)
N5A C10A N3A 106.84(9)
N1A C10A N3A 105.70(9)
N5A C10A C11A 111.17(9)
N1A C10A C11A 110.84(9)
N3A C10A C11A 112.29(9)
C16A C11A C12A 118.31(11)
C16A C11A C10A 121.53(10)
C12A C11A C10A 120.02(10)
C13A C12A C11A 121.18(11)
C13A C12A H12A 119.2(8)
C11A C12A H12A 119.7(8)
C12A C13A C14A 120.81(11)
C12A C13A H13A 119.5(8)
C14A C13A H13A 119.6(8)
N7A C14A C15A 121.19(11)
N7A C14A C13A 121.04(11)
C15A C14A C13A 117.72(11)
C16A C15A C14A 121.14(11)
C16A C15A H15A 120.0(9)
C14A C15A H15A 118.8(9)
C15A C16A C11A 120.80(11)
C15A C16A H16A 118.9(8)
C11A C16A H16A 120.2(8)

loop_
_geom_bond_atom_site_label_1
_geom_bond_atom_site_label_2
_geom_bond_distance
N1 C1 1.3537(17)
N1 N2 1.3656(15)
N1 C10 1.4794(15)
N2 C3 1.3240(18)
N3 N4 1.3574(14)
N3 C4 1.3597(16)
N3 C10 1.4727(16)
N4 C6 1.3353(17)
N5 C7 1.3646(16)
N5 N6 1.3648(14)
N5 C10 1.4605(15)
N6 C9 1.3243(17)
N7 C14 1.3802(16)
N7 H7NA 0.914(18)
N7 H7NB 0.909(18)
C1 C2 1.362(2)
C1 H1 0.952(16)
C2 C3 1.393(2)
C2 H2 0.929(19)
C3 H3 0.968(16)
C4 C5 1.3649(19)
C4 H4 0.950(15)
C5 C6 1.4004(19)
C5 H5 0.941(15)
C6 H6 0.970(16)
C7 C8 1.3655(18)
C7 H7 0.934(14)
C8 C9 1.4031(19)
C8 H8 0.957(15)
C9 H9 0.966(15)
C10 C11 1.5185(16)
C11 C16 1.3860(17)
C11 C12 1.3957(17)
C12 C13 1.3733(18)
C12 H12 0.981(15)
C13 C14 1.3956(18)
C13 H13 0.961(15)
C14 C15 1.3998(18)
C15 C16 1.3873(17)
C15 H15 0.969(14)
C16 H16 0.957(14)
N1A N2A 1.3648(14)
N1A C1A 1.3650(16)
N1A C10A 1.4718(15)
N2A C3A 1.3267(17)
N3A C4A 1.3546(16)
N3A N4A 1.3581(14)
N3A C10A 1.4784(15)
N4A C6A 1.3299(17)
N5A C7A 1.3632(16)
N5A N6A 1.3647(14)
N5A C10A 1.4636(15)
N6A C9A 1.3262(16)
N7A C14A 1.3668(16)
N7A H7NC 0.884(17)
N7A H7ND 0.873(17)
C1A C2A 1.3661(18)
C1A H1A 0.944(15)
C2A C3A 1.4016(19)
C2A H2A 0.969(16)
C3A H3A 0.959(16)
C4A C5A 1.3664(18)
C4A H4A 0.930(15)
C5A C6A 1.3988(19)
C5A H5A 0.940(16)
C6A H6A 0.971(15)
C7A C8A 1.3613(18)
C7A H7A 0.940(16)
C8A C9A 1.3977(19)
C8A H8A 0.962(15)
C9A H9A 0.971(16)
C10A C11A 1.5192(16)
C11A C16A 1.3917(17)
C11A C12A 1.3962(17)
C12A C13A 1.3785(17)
C12A H12A 0.961(14)
C13A C14A 1.4046(17)
C13A H13A 0.976(14)
C14A C15A 1.4005(18)
C15A C16A 1.3844(17)
C15A H15A 0.954(15)
C16A H16A 0.981(14)

loop_
_geom_torsion_atom_site_label_1
_geom_torsion_atom_site_label_2
_geom_torsion_atom_site_label_3
_geom_torsion_atom_site_label_4
_geom_torsion
C1 N1 N2 C3 -1.25(15)
C10 N1 N2 C3 -173.35(11)
C4 N3 N4 C6 2.11(13)
C10 N3 N4 C6 166.38(10)
C7 N5 N6 C9 -1.91(14)
C10 N5 N6 C9 -179.57(11)
N2 N1 C1 C2 1.52(16)
C10 N1 C1 C2 172.43(12)
N1 C1 C2 C3 -1.12(16)
N1 N2 C3 C2 0.51(16)
C1 C2 C3 N2 0.38(17)
N4 N3 C4 C5 -2.25(14)
C10 N3 C4 C5 -165.39(11)
N3 C4 C5 C6 1.37(14)
N3 N4 C6 C5 -1.20(14)
C4 C5 C6 N4 -0.10(15)
N6 N5 C7 C8 1.86(14)
C10 N5 C7 C8 179.34(11)
N5 C7 C8 C9 -1.00(13)
N5 N6 C9 C8 1.24(14)
C7 C8 C9 N6 -0.16(15)
C7 N5 C10 N3 -116.96(12)
N6 N5 C10 N3 60.31(13)
C7 N5 C10 N1 126.02(12)
N6 N5 C10 N1 -56.72(14)
C7 N5 C10 C11 4.94(16)
N6 N5 C10 C11 -177.79(10)
N4 N3 C10 N5 34.88(13)
C4 N3 C10 N5 -163.20(11)
N4 N3 C10 N1 153.78(10)
C4 N3 C10 N1 -44.30(15)
N4 N3 C10 C11 -85.58(12)
C4 N3 C10 C11 76.34(14)
C1 N1 C10 N5 35.78(17)
N2 N1 C10 N5 -153.83(10)
C1 N1 C10 N3 -81.78(15)
N2 N1 C10 N3 88.62(12)
C1 N1 C10 C11 156.50(13)
N2 N1 C10 C11 -33.11(14)
N5 C10 C11 C16 -100.55(13)
N3 C10 C11 C16 19.18(15)
N1 C10 C11 C16 138.23(11)
N5 C10 C11 C12 75.51(13)
N3 C10 C11 C12 -164.75(10)
N1 C10 C11 C12 -45.70(14)
C16 C11 C12 C13 -0.52(18)
C10 C11 C12 C13 -176.73(11)
C11 C12 C13 C14 1.64(19)
C12 C13 C14 N7 174.95(12)
C12 C13 C14 C15 -1.62(18)
N7 C14 C15 C16 -176.01(11)
C13 C14 C15 C16 0.54(17)
C12 C11 C16 C15 -0.56(17)
C10 C11 C16 C15 175.53(11)
C14 C15 C16 C11 0.54(18)
C1A N1A N2A C3A 2.18(13)
C10A N1A N2A C3A 168.19(10)
C4A N3A N4A C6A 1.30(13)
C10A N3A N4A C6A 174.34(10)
C7A N5A N6A C9A -0.24(13)
C10A N5A N6A C9A -179.86(10)
N2A N1A C1A C2A -2.14(14)
C10A N1A C1A C2A -166.38(11)
N1A C1A C2A C3A 1.17(14)
N1A N2A C3A C2A -1.40(14)
C1A C2A C3A N2A 0.16(15)
N4A N3A C4A C5A -1.28(14)
C10A N3A C4A C5A -173.74(11)
N3A C4A C5A C6A 0.69(14)
N3A N4A C6A C5A -0.84(14)
C4A C5A C6A N4A 0.10(15)
N6A N5A C7A C8A 0.29(14)
C10A N5A C7A C8A 179.87(11)
N5A C7A C8A C9A -0.21(14)
N5A N6A C9A C8A 0.10(14)
C7A C8A C9A N6A 0.07(15)
C7A N5A C10A N1A -73.47(14)
N6A N5A C10A N1A 106.08(11)
C7A N5A C10A N3A 40.69(15)
N6A N5A C10A N3A -139.76(10)
C7A N5A C10A C11A 163.52(11)
N6A N5A C10A C11A -16.92(14)
N2A N1A C10A N5A 45.11(13)
C1A N1A C10A N5A -151.52(11)
N2A N1A C10A N3A -69.78(12)
C1A N1A C10A N3A 93.59(13)
N2A N1A C10A C11A 168.31(10)
C1A N1A C10A C11A -28.32(16)
C4A N3A C10A N5A -145.87(11)
N4A N3A C10A N5A 42.26(13)
C4A N3A C10A N1A -28.98(15)
N4A N3A C10A N1A 159.15(10)
C4A N3A C10A C11A 91.99(14)
N4A N3A C10A C11A -79.87(12)
N5A C10A C11A C16A -97.18(12)
N1A C10A C11A C16A 140.43(11)
N3A C10A C11A C16A 22.45(15)
N5A C10A C11A C12A 78.37(13)
N1A C10A C11A C12A -44.02(14)
N3A C10A C11A C12A -161.99(10)
C16A C11A C12A C13A -1.23(17)
C10A C11A C12A C13A -176.92(10)
C11A C12A C13A C14A 2.40(17)
C12A C13A C14A N7A 175.28(11)
C12A C13A C14A C15A -2.03(17)
N7A C14A C15A C16A -176.74(11)
C13A C14A C15A C16A 0.56(17)
C14A C15A C16A C11A 0.56(18)
C12A C11A C16A C15A -0.25(17)
C10A C11A C16A C15A 175.38(11)

loop_
_cod_related_entry_id
_cod_related_entry_database
_cod_related_entry_code
1 ChemSpider 30658624
